data_7046175
loop_
_publ_author_name
'Li, Cheng-An'
'Ji, Wei'
'Qu, Jian'
'Jing, Su'
'Gao, Fei'
'Zhu, Dun-Ru'

_publ_section_title
;
 A PEG/copper(i) halide cluster as an eco-friendly catalytic system for
 C-N bond formation.
;
_journal_issue 22
_journal_name_full 'Dalton transactions (Cambridge, England : 2003)'
_journal_page_first 7463
_journal_page_last 7470
_journal_paper_doi 10.1039/c8dt01310a
_journal_volume 47
_journal_year 2018
_chemical_formula_sum 'C46 H48 Br2 Cu2 Fe4 Te4'
_chemical_formula_weight 1621.54
_space_group_crystal_system triclinic
_space_group_IT_number 2
_space_group_name_Hall '-P 1'
_space_group_name_H-M_alt 'P -1'
_symmetry_space_group_name_Hall '-P 1'
_symmetry_space_group_name_H-M 'P -1'
_atom_sites_solution_hydrogens geom
_audit_creation_method SHELXL-2014/7
_audit_update_record
;
2018-02-11 deposited with the CCDC.
2018-04-30 downloaded from the CCDC.
;
_cell_angle_alpha 98.094(3)
_cell_angle_beta 113.331(2)
_cell_angle_gamma 110.988(2)
_cell_formula_units_Z 1
_cell_length_a 10.623(2)
_cell_length_b 11.340(3)
_cell_length_c 12.013(3)
_cell_measurement_reflns_used 3752
_cell_measurement_temperature 293(2)
_cell_measurement_theta_max 26.35
_cell_measurement_theta_min 2.31
_cell_volume 1171.3(5)
_computing_cell_refinement 'SAINT (Bruker, 2005)'
_computing_data_collection 'APEX2 (Bruker, 2005)'
_computing_data_reduction SAINT
_computing_molecular_graphics SHELXTL
_computing_publication_material SHELXTL
_computing_structure_refinement 'SHELXL-2014/7 (Sheldrick, 2014)'
_diffrn_ambient_temperature 293(2)
_diffrn_measured_fraction_theta_full 0.989
_diffrn_measured_fraction_theta_max 0.989
_diffrn_measurement_device_type 'Bruker Apex2 CCD'
_diffrn_measurement_method '\w scans'
_diffrn_radiation_source 'fine-focus sealed tube'
_diffrn_radiation_type MoK\a
_diffrn_radiation_wavelength 0.71073
_diffrn_reflns_av_R_equivalents 0.1219
_diffrn_reflns_av_unetI/netI 0.1148
_diffrn_reflns_Laue_measured_fraction_full 0.989
_diffrn_reflns_Laue_measured_fraction_max 0.989
_diffrn_reflns_limit_h_max 10
_diffrn_reflns_limit_h_min -12
_diffrn_reflns_limit_k_max 13
_diffrn_reflns_limit_k_min -13
_diffrn_reflns_limit_l_max 14
_diffrn_reflns_limit_l_min -13
_diffrn_reflns_number 8335
_diffrn_reflns_point_group_measured_fraction_full 0.989
_diffrn_reflns_point_group_measured_fraction_max 0.989
_diffrn_reflns_theta_full 25.005
_diffrn_reflns_theta_max 25.005
_diffrn_reflns_theta_min 1.956
_exptl_absorpt_coefficient_mu 6.277
_exptl_absorpt_correction_T_max 0.4958
_exptl_absorpt_correction_T_min 0.4528
_exptl_absorpt_correction_type multi-scan
_exptl_absorpt_process_details '(SADABS; Sheldrick, 2003)'
_exptl_crystal_colour yellow
_exptl_crystal_density_diffrn 2.299
_exptl_crystal_density_method 'not measured'
_exptl_crystal_description block
_exptl_crystal_F_000 764
_exptl_crystal_size_max 0.140
_exptl_crystal_size_mid 0.140
_exptl_crystal_size_min 0.110
_refine_diff_density_max 2.147
_refine_diff_density_min -2.498
_refine_diff_density_rms 0.282
_refine_ls_extinction_coef 0.0062(9)
_refine_ls_extinction_expression Fc^*^=kFc[1+0.001xFc^2^\l^3^/sin(2\q)]^-1/4^
_refine_ls_extinction_method 'SHELXL-2014/7 (Sheldrick 2014'
_refine_ls_goodness_of_fit_ref 1.027
_refine_ls_hydrogen_treatment constr
_refine_ls_matrix_type full
_refine_ls_number_parameters 263
_refine_ls_number_reflns 4085
_refine_ls_number_restraints 0
_refine_ls_restrained_S_all 1.027
_refine_ls_R_factor_all 0.0708
_refine_ls_R_factor_gt 0.0626
_refine_ls_shift/su_max 0.000
_refine_ls_shift/su_mean 0.000
_refine_ls_structure_factor_coef Fsqd
_refine_ls_weighting_details 'w=1/[\s^2^(Fo^2^)+(0.0962P)^2^] where P=(Fo^2^+2Fc^2^)/3'
_refine_ls_weighting_scheme calc
_refine_ls_wR_factor_gt 0.1592
_refine_ls_wR_factor_ref 0.1655
_reflns_Friedel_coverage 0.000
_reflns_number_gt 3465
_reflns_number_total 4085
_reflns_threshold_expression 'I > 2\s(I)'
_cod_data_source_file c8dt01310a2.cif
_cod_data_source_block JWC8
_cod_depositor_comments 'Adding full bibliography for 7046173--7046179.cif.'
_cod_database_code 7046175
_shelx_shelxl_version_number 2014/7
_shelx_space_group_comment
;
The symmetry employed for this shelxl refinement is uniquely defined
by the following loop, which should always be used as a source of
symmetry information in preference to the above space-group names.
They are only intended as comments.
;
_shelx_estimated_absorpt_t_min 0.474
_shelx_estimated_absorpt_t_max 0.545

loop_
_space_group_symop_operation_xyz
'x, y, z'
'-x, -y, -z'

loop_
_atom_site_label
_atom_site_type_symbol
_atom_site_fract_x
_atom_site_fract_y
_atom_site_fract_z
_atom_site_U_iso_or_equiv
_atom_site_adp_type
_atom_site_occupancy
_atom_site_site_symmetry_order
_atom_site_calc_flag
_atom_site_refinement_flags_posn
_atom_site_refinement_flags_adp
Te1 Te 0.15526(6) 0.72406(5) 0.28585(5) 0.0355(2) Uani 1 1 d . .
Te2 Te 0.33328(6) 0.61332(5) -0.01374(5) 0.0336(2) Uani 1 1 d . .
Br1 Br 0.07452(10) 0.38243(8) 0.11693(8) 0.0352(3) Uani 1 1 d . .
Cu1 Cu -0.05644(12) 0.54577(10) 0.06924(11) 0.0410(3) Uani 1 1 d . .
Fe1 Fe 0.02725(15) 0.97987(12) 0.25523(14) 0.0421(4) Uani 1 1 d . .
Fe2 Fe 0.31902(13) 0.58983(11) -0.32597(11) 0.0283(3) Uani 1 1 d . .
C1 C 0.1929(10) 0.9201(8) 0.2877(9) 0.039(2) Uani 1 1 d . .
C2 C 0.2395(11) 1.0244(11) 0.3995(12) 0.066(3) Uani 1 1 d . .
H2A H 0.2634 1.0177 0.4852 0.079 Uiso 1 1 calc R U
C4 C 0.2016(17) 1.1065(11) 0.234(2) 0.095(6) Uani 1 1 d . .
H4A H 0.1948 1.1685 0.1853 0.114 Uiso 1 1 calc R U
C5 C 0.1667(14) 0.9687(10) 0.1824(13) 0.062(3) Uani 1 1 d . .
H5A H 0.1357 0.9203 0.0943 0.074 Uiso 1 1 calc R U
C6 C -0.1272(15) 1.0279(13) 0.2841(18) 0.080(4) Uani 1 1 d . .
H6A H -0.0996 1.1098 0.3477 0.097 Uiso 1 1 calc R U
C7 C -0.1387(13) 0.9102(11) 0.3080(13) 0.063(3) Uani 1 1 d . .
H7A H -0.1234 0.8942 0.3894 0.076 Uiso 1 1 calc R U
C8 C -0.1751(12) 0.8203(12) 0.1993(16) 0.079(4) Uani 1 1 d . .
H8A H -0.1915 0.7278 0.1887 0.095 Uiso 1 1 calc R U
C9 C -0.1894(18) 0.878(3) 0.1061(14) 0.124(7) Uani 1 1 d . .
H9A H -0.2200 0.8359 0.0165 0.149 Uiso 1 1 calc R U
C10 C -0.151(2) 1.017(2) 0.167(3) 0.119(7) Uani 1 1 d . .
H10A H -0.1523 1.0860 0.1259 0.142 Uiso 1 1 calc R U
C11 C 0.3010(10) 0.6750(8) -0.1762(8) 0.0347(18) Uani 1 1 d . .
C12 C 0.4218(12) 0.7713(9) -0.1903(10) 0.048(2) Uani 1 1 d . .
H12A H 0.5310 0.8231 -0.1262 0.058 Uiso 1 1 calc R U
C13 C 0.3485(14) 0.7784(9) -0.3133(11) 0.056(3) Uani 1 1 d . .
H13A H 0.4010 0.8350 -0.3514 0.067 Uiso 1 1 calc R U
C14 C 0.1906(13) 0.6900(10) -0.3762(10) 0.048(2) Uani 1 1 d . .
H14A H 0.1144 0.6756 -0.4632 0.057 Uiso 1 1 calc R U
C15 C 0.1623(10) 0.6265(9) -0.2898(8) 0.040(2) Uani 1 1 d . .
H15A H 0.0622 0.5586 -0.3071 0.048 Uiso 1 1 calc R U
C16 C 0.2580(16) 0.4545(12) -0.4907(10) 0.065(3) Uani 1 1 d . .
H16A H 0.1793 0.4402 -0.5765 0.078 Uiso 1 1 calc R U
C17 C 0.4117(17) 0.5443(13) -0.4338(13) 0.068(3) Uani 1 1 d . .
H17A H 0.4609 0.6031 -0.4723 0.082 Uiso 1 1 calc R U
C18 C 0.4857(13) 0.5335(11) -0.3134(12) 0.057(3) Uani 1 1 d . .
H18A H 0.5958 0.5849 -0.2517 0.069 Uiso 1 1 calc R U
C19 C 0.3757(12) 0.4392(9) -0.2945(10) 0.051(2) Uani 1 1 d . .
H19A H 0.3946 0.4114 -0.2182 0.061 Uiso 1 1 calc R U
C20 C 0.2317(13) 0.3874(9) -0.4084(10) 0.053(3) Uani 1 1 d . .
H20A H 0.1329 0.3178 -0.4251 0.064 Uiso 1 1 calc R U
C21 C 0.3716(10) 0.7388(9) 0.3004(9) 0.042(2) Uani 1 1 d . .
H21A H 0.4456 0.7679 0.3907 0.063 Uiso 1 1 calc R U
H21B H 0.3548 0.6499 0.2613 0.063 Uiso 1 1 calc R U
C22 C 0.4416(10) 0.8299(9) 0.2411(9) 0.045(2) Uani 1 1 d . .
H22A H 0.5421 0.8349 0.2629 0.068 Uiso 1 1 calc R U
H22B H 0.4580 0.9187 0.2801 0.068 Uiso 1 1 calc R U
C23 C 0.3531(11) 0.7939(8) 0.0983(9) 0.042(2) Uani 1 1 d . .
H23A H 0.4022 0.8682 0.0740 0.062 Uiso 1 1 calc R U
H23B H 0.2502 0.7831 0.0754 0.062 Uiso 1 1 calc R U
C3 C 0.2409(14) 1.1348(11) 0.3636(18) 0.090(5) Uani 1 1 d . .
H3A H 0.2659 1.2202 0.4204 0.108 Uiso 1 1 calc R U

loop_
_atom_site_aniso_label
_atom_site_aniso_U_11
_atom_site_aniso_U_22
_atom_site_aniso_U_33
_atom_site_aniso_U_23
_atom_site_aniso_U_13
_atom_site_aniso_U_12
Te1 0.0434(4) 0.0417(4) 0.0257(4) 0.0157(3) 0.0204(3) 0.0179(3)
Te2 0.0349(4) 0.0476(4) 0.0243(4) 0.0146(3) 0.0170(3) 0.0209(3)
Br1 0.0402(5) 0.0411(5) 0.0317(5) 0.0187(4) 0.0191(4) 0.0215(4)
Cu1 0.0447(7) 0.0442(6) 0.0367(7) 0.0141(5) 0.0245(6) 0.0169(5)
Fe1 0.0445(8) 0.0376(7) 0.0535(9) 0.0167(6) 0.0317(7) 0.0184(6)
Fe2 0.0318(6) 0.0368(6) 0.0294(7) 0.0173(5) 0.0218(5) 0.0185(5)
C1 0.043(5) 0.037(4) 0.042(6) 0.008(4) 0.027(4) 0.019(4)
C2 0.042(5) 0.059(6) 0.059(7) -0.024(5) 0.014(5) 0.013(5)
C4 0.102(10) 0.048(6) 0.209(19) 0.064(9) 0.126(13) 0.042(7)
C5 0.088(8) 0.056(6) 0.093(9) 0.041(6) 0.074(8) 0.044(6)
C6 0.065(8) 0.078(8) 0.139(15) 0.048(9) 0.069(10) 0.047(7)
C7 0.064(7) 0.067(7) 0.090(9) 0.033(6) 0.056(7) 0.037(6)
C8 0.036(6) 0.063(7) 0.117(13) 0.004(7) 0.038(7) 0.008(5)
C9 0.072(10) 0.20(2) 0.026(8) 0.013(10) -0.002(7) 0.018(11)
C10 0.093(12) 0.137(16) 0.17(2) 0.108(16) 0.061(13) 0.073(12)
C11 0.040(5) 0.048(4) 0.029(5) 0.016(4) 0.023(4) 0.025(4)
C12 0.060(6) 0.036(4) 0.049(6) 0.014(4) 0.037(5) 0.012(4)
C13 0.091(8) 0.038(5) 0.069(8) 0.031(5) 0.059(7) 0.032(5)
C14 0.071(7) 0.069(6) 0.045(6) 0.035(5) 0.040(6) 0.054(6)
C15 0.040(5) 0.062(5) 0.032(5) 0.017(4) 0.022(4) 0.033(4)
C16 0.100(10) 0.079(7) 0.029(6) 0.006(5) 0.023(6) 0.066(7)
C17 0.098(10) 0.085(8) 0.086(10) 0.043(7) 0.079(9) 0.061(8)
C18 0.049(6) 0.079(7) 0.072(8) 0.033(6) 0.037(6) 0.045(6)
C19 0.057(6) 0.058(6) 0.059(7) 0.032(5) 0.029(5) 0.041(5)
C20 0.063(7) 0.040(5) 0.056(7) 0.012(5) 0.029(6) 0.025(5)
C21 0.042(5) 0.050(5) 0.028(5) 0.011(4) 0.013(4) 0.019(4)
C22 0.034(5) 0.044(5) 0.045(6) 0.007(4) 0.019(4) 0.009(4)
C23 0.050(5) 0.043(5) 0.035(5) 0.011(4) 0.025(5) 0.021(4)
C3 0.057(7) 0.040(6) 0.158(16) -0.005(7) 0.057(9) 0.016(5)

loop_
_atom_type_symbol
_atom_type_description
_atom_type_scat_dispersion_real
_atom_type_scat_dispersion_imag
_atom_type_scat_source
C C 0.0033 0.0016 'International Tables Vol C Tables 4.2.6.8 and 6.1.1.4'
H H 0.0000 0.0000 'International Tables Vol C Tables 4.2.6.8 and 6.1.1.4'
Br Br -0.2901 2.4595 'International Tables Vol C Tables 4.2.6.8 and 6.1.1.4'
Cu Cu 0.3201 1.2651 'International Tables Vol C Tables 4.2.6.8 and 6.1.1.4'
Fe Fe 0.3463 0.8444 'International Tables Vol C Tables 4.2.6.8 and 6.1.1.4'
Te Te -0.5308 1.6751 'International Tables Vol C Tables 4.2.6.8 and 6.1.1.4'

loop_
_geom_angle_atom_site_label_1
_geom_angle_atom_site_label_2
_geom_angle_atom_site_label_3
_geom_angle
_geom_angle_site_symmetry_1
_geom_angle_site_symmetry_3
C1 Te1 C21 98.3(3) . .
C1 Te1 Cu1 113.1(3) . .
C21 Te1 Cu1 105.9(2) . .
C11 Te2 C23 93.6(3) . .
C11 Te2 Cu1 103.1(2) . 2_565
C23 Te2 Cu1 97.8(2) . 2_565
Cu1 Br1 Cu1 63.19(4) 2_565 .
Br1 Cu1 Te1 114.49(5) 2_565 .
Br1 Cu1 Te2 106.82(5) 2_565 2_565
Te1 Cu1 Te2 126.64(4) . 2_565
Br1 Cu1 Br1 116.81(4) 2_565 .
Te1 Cu1 Br1 90.58(4) . .
Te2 Cu1 Br1 99.79(4) 2_565 .
Br1 Cu1 Cu1 62.72(5) 2_565 2_565
Te1 Cu1 Cu1 112.72(6) . 2_565
Te2 Cu1 Cu1 115.59(6) 2_565 2_565
Br1 Cu1 Cu1 54.09(4) . 2_565
C10 Fe1 C8 68.5(7) . .
C10 Fe1 C9 43.0(8) . .
C8 Fe1 C9 39.4(7) . .
C10 Fe1 C3 119.1(8) . .
C8 Fe1 C3 162.7(7) . .
C9 Fe1 C3 156.3(9) . .
C10 Fe1 C1 162.3(8) . .
C8 Fe1 C1 109.5(4) . .
C9 Fe1 C1 124.3(8) . .
C3 Fe1 C1 68.1(4) . .
C10 Fe1 C5 123.7(8) . .
C8 Fe1 C5 120.7(5) . .
C9 Fe1 C5 105.7(6) . .
C3 Fe1 C5 69.5(6) . .
C1 Fe1 C5 41.0(4) . .
C10 Fe1 C4 106.0(7) . .
C8 Fe1 C4 156.3(7) . .
C9 Fe1 C4 120.9(8) . .
C3 Fe1 C4 40.3(6) . .
C1 Fe1 C4 68.3(4) . .
C5 Fe1 C4 41.8(4) . .
C10 Fe1 C6 37.7(7) . .
C8 Fe1 C6 66.1(5) . .
C9 Fe1 C6 66.4(8) . .
C3 Fe1 C6 109.5(5) . .
C1 Fe1 C6 159.0(6) . .
C5 Fe1 C6 159.5(6) . .
C4 Fe1 C6 124.3(5) . .
C10 Fe1 C7 66.2(7) . .
C8 Fe1 C7 39.0(5) . .
C9 Fe1 C7 65.9(6) . .
C3 Fe1 C7 127.0(6) . .
C1 Fe1 C7 124.1(4) . .
C5 Fe1 C7 156.6(4) . .
C4 Fe1 C7 161.4(5) . .
C6 Fe1 C7 39.5(5) . .
C10 Fe1 C2 153.8(8) . .
C8 Fe1 C2 127.5(6) . .
C9 Fe1 C2 162.4(8) . .
C3 Fe1 C2 39.6(5) . .
C1 Fe1 C2 41.2(3) . .
C5 Fe1 C2 69.5(5) . .
C4 Fe1 C2 67.5(7) . .
C6 Fe1 C2 123.6(6) . .
C7 Fe1 C2 111.5(5) . .
C13 Fe2 C17 106.8(4) . .
C13 Fe2 C16 122.5(5) . .
C17 Fe2 C16 39.8(5) . .
C13 Fe2 C12 40.5(4) . .
C17 Fe2 C12 122.4(5) . .
C16 Fe2 C12 158.0(5) . .
C13 Fe2 C11 67.9(4) . .
C17 Fe2 C11 161.0(5) . .
C16 Fe2 C11 158.6(5) . .
C12 Fe2 C11 41.7(3) . .
C13 Fe2 C15 67.6(4) . .
C17 Fe2 C15 156.6(5) . .
C16 Fe2 C15 122.5(5) . .
C12 Fe2 C15 69.1(4) . .
C11 Fe2 C15 40.2(3) . .
C13 Fe2 C19 158.5(5) . .
C17 Fe2 C19 67.6(4) . .
C16 Fe2 C19 67.4(4) . .
C12 Fe2 C19 123.5(4) . .
C11 Fe2 C19 110.2(4) . .
C15 Fe2 C19 125.8(4) . .
C13 Fe2 C14 40.4(4) . .
C17 Fe2 C14 120.6(4) . .
C16 Fe2 C14 106.7(4) . .
C12 Fe2 C14 69.1(4) . .
C11 Fe2 C14 68.1(3) . .
C15 Fe2 C14 40.4(3) . .
C19 Fe2 C14 160.6(4) . .
C13 Fe2 C18 122.6(5) . .
C17 Fe2 C18 40.0(5) . .
C16 Fe2 C18 66.7(5) . .
C12 Fe2 C18 108.2(5) . .
C11 Fe2 C18 126.1(4) . .
C15 Fe2 C18 162.0(4) . .
C19 Fe2 C18 39.9(4) . .
C14 Fe2 C18 156.7(4) . .
C13 Fe2 C20 158.3(5) . .
C17 Fe2 C20 67.2(5) . .
C16 Fe2 C20 39.6(4) . .
C12 Fe2 C20 160.5(4) . .
C11 Fe2 C20 124.4(4) . .
C15 Fe2 C20 109.1(4) . .
C19 Fe2 C20 40.7(4) . .
C14 Fe2 C20 123.0(4) . .
C18 Fe2 C20 67.2(4) . .
C5 C1 C2 109.0(9) . .
C5 C1 Fe1 69.6(5) . .
C2 C1 Fe1 70.2(5) . .
C5 C1 Te1 127.6(7) . .
C2 C1 Te1 123.2(8) . .
Fe1 C1 Te1 122.6(4) . .
C3 C2 C1 107.5(12) . .
C3 C2 Fe1 69.3(8) . .
C1 C2 Fe1 68.5(6) . .
C3 C2 H2A 126.2 . .
C1 C2 H2A 126.2 . .
Fe1 C2 H2A 126.2 . .
C3 C4 C5 108.5(12) . .
C3 C4 Fe1 69.5(7) . .
C5 C4 Fe1 68.9(5) . .
C3 C4 H4A 125.7 . .
C5 C4 H4A 125.7 . .
Fe1 C4 H4A 125.7 . .
C1 C5 C4 105.3(11) . .
C1 C5 Fe1 69.4(5) . .
C4 C5 Fe1 69.3(6) . .
C1 C5 H5A 127.3 . .
C4 C5 H5A 127.3 . .
Fe1 C5 H5A 127.3 . .
C10 C6 C7 110.9(14) . .
C10 C6 Fe1 69.8(9) . .
C7 C6 Fe1 70.4(6) . .
C10 C6 H6A 124.5 . .
C7 C6 H6A 124.5 . .
Fe1 C6 H6A 124.5 . .
C8 C7 C6 108.1(13) . .
C8 C7 Fe1 69.6(6) . .
C6 C7 Fe1 70.1(7) . .
C8 C7 H7A 126.0 . .
C6 C7 H7A 126.0 . .
Fe1 C7 H7A 126.0 . .
C7 C8 C9 108.8(14) . .
C7 C8 Fe1 71.4(7) . .
C9 C8 Fe1 70.4(8) . .
C7 C8 H8A 125.6 . .
C9 C8 H8A 125.6 . .
Fe1 C8 H8A 125.6 . .
C8 C9 C10 105.9(14) . .
C8 C9 Fe1 70.2(8) . .
C10 C9 Fe1 67.9(9) . .
C8 C9 H9A 127.0 . .
C10 C9 H9A 127.0 . .
Fe1 C9 H9A 127.0 . .
C6 C10 C9 106.1(14) . .
C6 C10 Fe1 72.5(9) . .
C9 C10 Fe1 69.2(9) . .
C6 C10 H10A 126.8 . .
C9 C10 H10A 126.8 . .
Fe1 C10 H10A 126.8 . .
C15 C11 C12 108.5(8) . .
C15 C11 Fe2 70.2(5) . .
C12 C11 Fe2 69.1(5) . .
C15 C11 Te2 126.3(6) . .
C12 C11 Te2 125.1(7) . .
Fe2 C11 Te2 124.4(4) . .
C13 C12 C11 105.3(9) . .
C13 C12 Fe2 69.4(5) . .
C11 C12 Fe2 69.2(5) . .
C13 C12 H12A 127.3 . .
C11 C12 H12A 127.3 . .
Fe2 C12 H12A 127.3 . .
C12 C13 C14 110.7(8) . .
C12 C13 Fe2 70.1(5) . .
C14 C13 Fe2 70.6(5) . .
C12 C13 H13A 124.6 . .
C14 C13 H13A 124.6 . .
Fe2 C13 H13A 124.6 . .
C13 C14 C15 106.8(9) . .
C13 C14 Fe2 69.0(5) . .
C15 C14 Fe2 69.6(5) . .
C13 C14 H14A 126.6 . .
C15 C14 H14A 126.6 . .
Fe2 C14 H14A 126.6 . .
C11 C15 C14 108.7(8) . .
C11 C15 Fe2 69.6(5) . .
C14 C15 Fe2 69.9(5) . .
C11 C15 H15A 125.6 . .
C14 C15 H15A 125.6 . .
Fe2 C15 H15A 125.6 . .
C17 C16 C20 109.6(11) . .
C17 C16 Fe2 70.0(6) . .
C20 C16 Fe2 71.2(6) . .
C17 C16 H16A 125.2 . .
C20 C16 H16A 125.2 . .
Fe2 C16 H16A 125.2 . .
C16 C17 C18 107.8(10) . .
C16 C17 Fe2 70.2(5) . .
C18 C17 Fe2 70.8(5) . .
C16 C17 H17A 126.1 . .
C18 C17 H17A 126.1 . .
Fe2 C17 H17A 126.1 . .
C17 C18 C19 108.3(10) . .
C17 C18 Fe2 69.1(5) . .
C19 C18 Fe2 69.8(5) . .
C17 C18 H18A 125.8 . .
C19 C18 H18A 125.8 . .
Fe2 C18 H18A 125.8 . .
C18 C19 C20 107.3(10) . .
C18 C19 Fe2 70.3(5) . .
C20 C19 Fe2 70.1(5) . .
C18 C19 H19A 126.3 . .
C20 C19 H19A 126.3 . .
Fe2 C19 H19A 126.3 . .
C16 C20 C19 106.9(10) . .
C16 C20 Fe2 69.2(6) . .
C19 C20 Fe2 69.1(5) . .
C16 C20 H20A 126.6 . .
C19 C20 H20A 126.6 . .
Fe2 C20 H20A 126.6 . .
C22 C21 Te1 116.7(6) . .
C22 C21 H21A 108.1 . .
Te1 C21 H21A 108.1 . .
C22 C21 H21B 108.1 . .
Te1 C21 H21B 108.1 . .
H21A C21 H21B 107.3 . .
C21 C22 C23 116.9(7) . .
C21 C22 H22A 108.1 . .
C23 C22 H22A 108.1 . .
C21 C22 H22B 108.1 . .
C23 C22 H22B 108.1 . .
H22A C22 H22B 107.3 . .
C22 C23 Te2 115.5(6) . .
C22 C23 H23A 108.4 . .
Te2 C23 H23A 108.4 . .
C22 C23 H23B 108.4 . .
Te2 C23 H23B 108.4 . .
H23A C23 H23B 107.5 . .
C2 C3 C4 109.6(10) . .
C2 C3 Fe1 71.1(6) . .
C4 C3 Fe1 70.2(7) . .
C2 C3 H3A 125.2 . .
C4 C3 H3A 125.2 . .
Fe1 C3 H3A 125.2 . .

loop_
_geom_bond_atom_site_label_1
_geom_bond_atom_site_label_2
_geom_bond_distance
_geom_bond_site_symmetry_2
Te1 C1 2.108(8) .
Te1 C21 2.176(9) .
Te1 Cu1 2.5579(13) .
Te2 C11 2.108(8) .
Te2 C23 2.177(8) .
Te2 Cu1 2.5798(12) 2_565
Br1 Cu1 2.4467(14) 2_565
Br1 Cu1 2.6847(14) .
Cu1 Br1 2.4466(14) 2_565
Cu1 Te2 2.5798(12) 2_565
Cu1 Cu1 2.696(2) 2_565
Fe1 C10 2.003(15) .
Fe1 C8 2.019(11) .
Fe1 C9 2.021(14) .
Fe1 C3 2.023(12) .
Fe1 C1 2.023(8) .
Fe1 C5 2.026(9) .
Fe1 C4 2.032(11) .
Fe1 C6 2.036(10) .
Fe1 C7 2.041(10) .
Fe1 C2 2.046(11) .
Fe2 C13 2.021(8) .
Fe2 C17 2.025(9) .
Fe2 C16 2.027(9) .
Fe2 C12 2.030(9) .
Fe2 C11 2.030(8) .
Fe2 C15 2.037(8) .
Fe2 C19 2.040(9) .
Fe2 C14 2.041(8) .
Fe2 C18 2.047(9) .
Fe2 C20 2.054(9) .
C1 C5 1.417(14) .
C1 C2 1.433(12) .
C2 C3 1.377(19) .
C2 H2A 0.9800 .
C4 C3 1.40(2) .
C4 C5 1.447(15) .
C4 H4A 0.9800 .
C5 H5A 0.9800 .
C6 C10 1.30(2) .
C6 C7 1.377(16) .
C6 H6A 0.9800 .
C7 C8 1.355(17) .
C7 H7A 0.9800 .
C8 C9 1.36(2) .
C8 H8A 0.9800 .
C9 C10 1.47(3) .
C9 H9A 0.9800 .
C10 H10A 0.9800 .
C11 C15 1.397(12) .
C11 C12 1.444(12) .
C12 C13 1.402(15) .
C12 H12A 0.9800 .
C13 C14 1.403(15) .
C13 H13A 0.9800 .
C14 C15 1.410(12) .
C14 H14A 0.9800 .
C15 H15A 0.9800 .
C16 C17 1.378(18) .
C16 C20 1.384(15) .
C16 H16A 0.9800 .
C17 C18 1.394(17) .
C17 H17A 0.9800 .
C18 C19 1.394(14) .
C18 H18A 0.9800 .
C19 C20 1.424(15) .
C19 H19A 0.9800 .
C20 H20A 0.9800 .
C21 C22 1.486(12) .
C21 H21A 0.9700 .
C21 H21B 0.9700 .
C22 C23 1.498(13) .
C22 H22A 0.9700 .
C22 H22B 0.9700 .
C23 H23A 0.9700 .
C23 H23B 0.9700 .
C3 H3A 0.9800 .

loop_
_geom_torsion_atom_site_label_1
_geom_torsion_atom_site_label_2
_geom_torsion_atom_site_label_3
_geom_torsion_atom_site_label_4
_geom_torsion
C5 C1 C2 C3 0.5(11)
Fe1 C1 C2 C3 -58.5(7)
Te1 C1 C2 C3 -175.2(7)
C5 C1 C2 Fe1 59.0(7)
Te1 C1 C2 Fe1 -116.7(6)
C2 C1 C5 C4 1.0(11)
Fe1 C1 C5 C4 60.4(7)
Te1 C1 C5 C4 176.5(7)
C2 C1 C5 Fe1 -59.4(7)
Te1 C1 C5 Fe1 116.1(7)
C3 C4 C5 C1 -2.2(13)
Fe1 C4 C5 C1 -60.5(7)
C3 C4 C5 Fe1 58.3(8)
C10 C6 C7 C8 -1.3(16)
Fe1 C6 C7 C8 -59.5(8)
C10 C6 C7 Fe1 58.1(11)
C6 C7 C8 C9 -1.0(14)
Fe1 C7 C8 C9 -60.7(10)
C6 C7 C8 Fe1 59.7(8)
C7 C8 C9 C10 2.6(16)
Fe1 C8 C9 C10 -58.7(11)
C7 C8 C9 Fe1 61.3(9)
C7 C6 C10 C9 2.9(18)
Fe1 C6 C10 C9 61.4(11)
C7 C6 C10 Fe1 -58.5(10)
C8 C9 C10 C6 -3.4(18)
Fe1 C9 C10 C6 -63.6(11)
C8 C9 C10 Fe1 60.2(11)
C15 C11 C12 C13 1.1(9)
Fe2 C11 C12 C13 60.4(6)
Te2 C11 C12 C13 178.5(6)
C15 C11 C12 Fe2 -59.3(6)
Te2 C11 C12 Fe2 118.1(6)
C11 C12 C13 C14 -1.3(10)
Fe2 C12 C13 C14 59.0(6)
C11 C12 C13 Fe2 -60.2(6)
C12 C13 C14 C15 1.0(10)
Fe2 C13 C14 C15 59.7(6)
C12 C13 C14 Fe2 -58.7(6)
C12 C11 C15 C14 -0.5(9)
Fe2 C11 C15 C14 -59.2(6)
Te2 C11 C15 C14 -177.9(5)
C12 C11 C15 Fe2 58.7(6)
Te2 C11 C15 Fe2 -118.7(6)
C13 C14 C15 C11 -0.3(9)
Fe2 C14 C15 C11 59.0(6)
C13 C14 C15 Fe2 -59.3(6)
C20 C16 C17 C18 0.7(11)
Fe2 C16 C17 C18 61.2(7)
C20 C16 C17 Fe2 -60.4(7)
C16 C17 C18 C19 -1.8(11)
Fe2 C17 C18 C19 58.9(7)
C16 C17 C18 Fe2 -60.8(7)
C17 C18 C19 C20 2.2(11)
Fe2 C18 C19 C20 60.7(6)
C17 C18 C19 Fe2 -58.5(7)
C17 C16 C20 C19 0.6(10)
Fe2 C16 C20 C19 -59.1(6)
C17 C16 C20 Fe2 59.7(7)
C18 C19 C20 C16 -1.7(10)
Fe2 C19 C20 C16 59.1(6)
C18 C19 C20 Fe2 -60.8(6)
Te1 C21 C22 C23 -64.4(9)
C21 C22 C23 Te2 -67.6(9)
C1 C2 C3 C4 -1.9(13)
Fe1 C2 C3 C4 -59.9(9)
C1 C2 C3 Fe1 58.0(7)
C5 C4 C3 C2 2.5(14)
Fe1 C4 C3 C2 60.5(8)
C5 C4 C3 Fe1 -57.9(8)
